data_2311390
loop_
_publ_author_name
'Konno, Yosuke'
'Matsushita, Nobuyuki'

_publ_section_title
;
 Crystal structure of
 di-chlorido-(1,2-phenyl-enedi-amine-\k<sup>2</sup><i>N</i>,<i>N</i>')platinum(II).
;
_journal_coeditor_code WM5396
_journal_issue 'Pt 7'
_journal_name_full 'Acta crystallographica. Section E, Crystallographic communications'
_journal_page_first 1009
_journal_page_last 1012
_journal_paper_doi 10.1107/S2056989017008477
_journal_volume 73
_journal_year 2017
_chemical_formula_iupac '[Pt Cl2 (C6 H8 N2)]'
_chemical_formula_moiety 'C6 H8 Cl2 N2 Pt'
_chemical_formula_sum 'C6 H8 Cl2 N2 Pt'
_chemical_formula_weight 374.13
_chemical_name_systematic
;
Dichlorido(1,2-phenylenediamine-\k^2^<i>N</i>,<i>N</i>')platinum(II)
;
_space_group_IT_number 13
_space_group_name_Hall '-P 2yc'
_space_group_name_H-M_alt 'P 1 2/c 1'
_symmetry_cell_setting monoclinic
_symmetry_space_group_name_Hall '-P 2yc'
_symmetry_space_group_name_H-M 'P 1 2/c 1'
_atom_sites_solution_hydrogens geom
_atom_sites_solution_primary direct
_atom_sites_solution_secondary difmap
_cell_angle_alpha 90.00
_cell_angle_beta 116.61(2)
_cell_angle_gamma 90.00
_cell_formula_units_Z 2
_cell_length_a 7.087(2)
_cell_length_b 10.446(3)
_cell_length_c 6.6920(16)
_cell_measurement_reflns_used 12924
_cell_measurement_temperature 296(2)
_cell_measurement_theta_max 32.57
_cell_measurement_theta_min 1.95
_cell_volume 442.9(2)
_computing_cell_refinement
;
RAPID-AUTO (Rigaku, 1998)
;
_computing_data_collection
;
RAPID-AUTO (Rigaku, 1998)
;
_computing_data_reduction
;
RAPID-AUTO (Rigaku, 1998)
;
_computing_molecular_graphics
;
DIAMOND (Brandenburg, 2017)
;
_computing_publication_material
;
SHELXL97 (Sheldrick, 2008) and publCIF (Westrip, 2010)
;
_computing_structure_refinement
;
SHELXL97 (Sheldrick, 2008)
;
_computing_structure_solution
;
SIR92 (Altomare <i>et al.</i>,  1994)
;
_diffrn_ambient_temperature 296(2)
_diffrn_detector_area_resol_mean 10.00
_diffrn_measured_fraction_theta_full 0.982
_diffrn_measured_fraction_theta_max 0.982
_diffrn_measurement_device_type 'Rigaku R-AXIS RAPID imaging-plate'
_diffrn_measurement_method \w
_diffrn_radiation_monochromator graphite
_diffrn_radiation_source 'X-ray sealed tube'
_diffrn_radiation_type 'Mo K\a'
_diffrn_radiation_wavelength 0.71075
_diffrn_reflns_av_R_equivalents 0.0295
_diffrn_reflns_av_sigmaI/netI 0.0133
_diffrn_reflns_limit_h_max 10
_diffrn_reflns_limit_h_min -10
_diffrn_reflns_limit_k_max 15
_diffrn_reflns_limit_k_min -15
_diffrn_reflns_limit_l_max 8
_diffrn_reflns_limit_l_min -10
_diffrn_reflns_number 10875
_diffrn_reflns_theta_full 32.57
_diffrn_reflns_theta_max 32.57
_diffrn_reflns_theta_min 3.22
_exptl_absorpt_coefficient_mu 16.377
_exptl_absorpt_correction_T_max 0.304
_exptl_absorpt_correction_T_min 0.116
_exptl_absorpt_correction_type multi-scan
_exptl_absorpt_process_details
;
(<i>ABSCOR</i>; Higashi, 1995)
;
_exptl_crystal_colour 'pale brown'
_exptl_crystal_density_diffrn 2.805
_exptl_crystal_density_method 'not measured'
_exptl_crystal_description needle
_exptl_crystal_F_000 340
_exptl_crystal_size_max 0.255
_exptl_crystal_size_mid 0.127
_exptl_crystal_size_min 0.073
_refine_diff_density_max 4.621
_refine_diff_density_min -1.744
_refine_ls_extinction_coef 0.0039(12)
_refine_ls_extinction_expression Fc^*^=kFc[1+0.001xFc^2^\l^3^/sin(2\q)]^-1/4^
_refine_ls_extinction_method
;
SHELXL97 (Sheldrick, 2008)
;
_refine_ls_goodness_of_fit_ref 1.179
_refine_ls_hydrogen_treatment constr
_refine_ls_matrix_type full
_refine_ls_number_parameters 52
_refine_ls_number_reflns 1587
_refine_ls_number_restraints 0
_refine_ls_restrained_S_all 1.179
_refine_ls_R_factor_all 0.0359
_refine_ls_R_factor_gt 0.0341
_refine_ls_shift/su_max 0.001
_refine_ls_shift/su_mean 0.000
_refine_ls_structure_factor_coef Fsqd
_refine_ls_weighting_details 'calc w=1/[\s^2^(Fo^2^)+(0.0669P)^2^+0.3105P] where P=(Fo^2^+2Fc^2^)/3'
_refine_ls_weighting_scheme calc
_refine_ls_wR_factor_gt 0.0978
_refine_ls_wR_factor_ref 0.0991
_reflns_number_gt 1480
_reflns_number_total 1587
_reflns_threshold_expression F^2^>2\s(F^2^)
_cod_data_source_file wm5396sup1.cif
_cod_data_source_block I
_cod_original_sg_symbol_H-M 'P 2/c'
_cod_database_code 2311390

loop_
_symmetry_equiv_pos_as_xyz
'x, y, z'
'-x, y, -z+1/2'
'-x, -y, -z'
'x, -y, z-1/2'

loop_
_atom_site_type_symbol
_atom_site_label
_atom_site_fract_x
_atom_site_fract_y
_atom_site_fract_z
_atom_site_U_iso_or_equiv
_atom_site_adp_type
_atom_site_calc_flag
_atom_site_refinement_flags
_atom_site_occupancy
_atom_site_symmetry_multiplicity
Pt Pt1 0.5000 0.504875(16) 0.2500 0.03029(13) Uani d S 1 2
Cl Cl1 0.23327(19) 0.65687(13) 0.1392(2) 0.0429(3) Uani d . 1 1
N N1 0.2863(7) 0.3592(4) 0.1666(8) 0.0407(9) Uani d . 1 1
H H1A 0.2144 0.3653 0.2480 0.049 Uiso calc R 1 1
H H1B 0.1934 0.3657 0.0213 0.049 Uiso calc R 1 1
C C1 0.3910(7) 0.2364(4) 0.2066(6) 0.0400(8) Uani d . 1 1
C C2 0.2835(10) 0.1225(5) 0.1621(9) 0.0563(12) Uani d . 1 1
H H2 0.1370 0.1224 0.1016 0.068 Uiso calc R 1 1
C C3 0.391(3) 0.0081(5) 0.207(2) 0.068(3) Uani d . 1 1
H H3 0.3182 -0.0690 0.1780 0.082 Uiso calc R 1 1

loop_
_atom_site_aniso_label
_atom_site_aniso_U_11
_atom_site_aniso_U_22
_atom_site_aniso_U_33
_atom_site_aniso_U_12
_atom_site_aniso_U_13
_atom_site_aniso_U_23
Pt1 0.02635(17) 0.02835(16) 0.03208(18) 0.000 0.00944(11) 0.000
Cl1 0.0335(5) 0.0383(5) 0.0513(6) 0.0058(4) 0.0140(4) 0.0012(4)
N1 0.0347(18) 0.0371(18) 0.043(2) -0.0017(14) 0.0108(16) -0.0011(15)
C1 0.050(2) 0.0328(18) 0.0365(18) -0.0028(15) 0.0185(17) -0.0012(14)
C2 0.067(3) 0.046(3) 0.054(3) -0.018(2) 0.026(2) -0.005(2)
C3 0.112(10) 0.037(3) 0.063(6) -0.017(3) 0.047(6) -0.006(2)

loop_
_atom_type_symbol
_atom_type_description
_atom_type_scat_dispersion_real
_atom_type_scat_dispersion_imag
_atom_type_scat_source
C C 0.0033 0.0016 'International Tables Vol C Tables 4.2.6.8 and 6.1.1.4'
H H 0.0000 0.0000 'International Tables Vol C Tables 4.2.6.8 and 6.1.1.4'
N N 0.0061 0.0033 'International Tables Vol C Tables 4.2.6.8 and 6.1.1.4'
Cl Cl 0.1484 0.1585 'International Tables Vol C Tables 4.2.6.8 and 6.1.1.4'
Pt Pt -1.7033 8.3905 'International Tables Vol C Tables 4.2.6.8 and 6.1.1.4'

loop_
_geom_angle_atom_site_label_1
_geom_angle_atom_site_label_2
_geom_angle_atom_site_label_3
_geom_angle_site_symmetry_1
_geom_angle_site_symmetry_3
_geom_angle
_geom_angle_publ_flag
N1 Pt1 N1 . 2_655 83.6(3) y
N1 Pt1 Cl1 . 2_655 174.82(12) ?
N1 Pt1 Cl1 2_655 2_655 91.39(15) ?
N1 Pt1 Cl1 . . 91.39(15) y
N1 Pt1 Cl1 2_655 . 174.82(12) ?
Cl1 Pt1 Cl1 2_655 . 93.69(7) y
N1 Pt1 Pt1 . 3_665 92.07(14) y
N1 Pt1 Pt1 2_655 3_665 85.32(14) ?
Cl1 Pt1 Pt1 2_655 3_665 88.59(4) ?
Cl1 Pt1 Pt1 . 3_665 93.80(4) y
N1 Pt1 Pt1 . 3_666 85.32(14) y
N1 Pt1 Pt1 2_655 3_666 92.07(14) ?
Cl1 Pt1 Pt1 2_655 3_666 93.80(4) ?
Cl1 Pt1 Pt1 . 3_666 88.59(4) y
Pt1 Pt1 Pt1 3_665 3_666 176.513(11) y
C1 N1 Pt1 . . 110.8(3) y
C1 N1 H1A . . 109.5 ?
Pt1 N1 H1A . . 109.5 ?
C1 N1 H1B . . 109.5 ?
Pt1 N1 H1B . . 109.5 ?
H1A N1 H1B . . 108.1 ?
C2 C1 C1 . 2_655 119.8(3) y
C2 C1 N1 . . 122.7(5) y
C1 C1 N1 2_655 . 117.4(2) y
C1 C2 C3 . . 120.3(8) y
C1 C2 H2 . . 119.8 ?
C3 C2 H2 . . 119.8 ?
C2 C3 C3 . 2_655 119.8(6) y
C2 C3 H3 . . 120.1 ?
C3 C3 H3 2_655 . 120.1 ?

loop_
_geom_bond_atom_site_label_1
_geom_bond_atom_site_label_2
_geom_bond_site_symmetry_2
_geom_bond_distance
_geom_bond_publ_flag
Pt1 N1 . 2.040(4) y
Pt1 N1 2_655 2.040(4) ?
Pt1 Cl1 2_655 2.3213(13) ?
Pt1 Cl1 . 2.3213(13) y
Pt1 Pt1 3_665 3.3475(8) y
Pt1 Pt1 3_666 3.3475(8) ?
N1 C1 . 1.445(6) y
N1 H1A . 0.9000 ?
N1 H1B . 0.9000 ?
C1 C2 . 1.372(6) y
C1 C1 2_655 1.386(9) y
C2 C3 . 1.377(11) y
C2 H2 . 0.9300 ?
C3 C3 2_655 1.38(3) y
C3 H3 . 0.9300 ?

loop_
_geom_hbond_atom_site_label_D
_geom_hbond_atom_site_label_H
_geom_hbond_atom_site_label_A
_geom_hbond_site_symmetry_A
_geom_hbond_distance_DH
_geom_hbond_distance_HA
_geom_hbond_distance_DA
_geom_hbond_angle_DHA
N1 H1A Cl1 4_566 0.90 2.57 3.353(4) 145.6
N1 H1B Cl1 4_565 0.90 2.71 3.381(4) 132.7
N1 H1B Cl1 3_565 0.90 2.73 3.320(5) 124.4

loop_
_geom_torsion_atom_site_label_1
_geom_torsion_atom_site_label_2
_geom_torsion_atom_site_label_3
_geom_torsion_atom_site_label_4
_geom_torsion_site_symmetry_1
_geom_torsion
Pt1 Pt1 N1 C1 3_665 84.8(3)
Pt1 Pt1 N1 C1 3_666 -92.9(3)
